data_7227435
loop_
_publ_author_name
'Lee, Jae Hwa'
'Park, Sungbin'
'Jeoung, Sungeun'
'Moon, Hoi Ri'

_publ_section_title
;
 Single-crystal-to-single-crystal transformation of a coordination polymer
 from 2D to 3D by [2+2] photodimerization assisted with a coexisting
 flexible ligand
;
_journal_name_full CrystEngComm
_journal_paper_doi 10.1039/C6CE02652D
_journal_year 2017
_chemical_formula_moiety 'C32 H32 N2 Ni O5'
_chemical_formula_sum 'C32 H32 N2 Ni O5'
_chemical_formula_weight 583.30
_space_group_crystal_system monoclinic
_space_group_IT_number 14
_space_group_name_Hall '-P 2yn'
_space_group_name_H-M_alt 'P 1 21/n 1'
_symmetry_space_group_name_Hall '-P 2yn'
_symmetry_space_group_name_H-M 'P 1 21/n 1'
_atom_sites_solution_hydrogens mixed
_audit_creation_method SHELXL-2014/7
_audit_update_record
;
2016-12-27 deposited with the CCDC.
2017-01-16 downloaded from the CCDC.
;
_cell_angle_alpha 90
_cell_angle_beta 115.03(3)
_cell_angle_gamma 90
_cell_formula_units_Z 4
_cell_length_a 18.732(4)
_cell_length_b 8.4040(17)
_cell_length_c 18.827(4)
_cell_measurement_reflns_used 67052
_cell_measurement_temperature 100(2)
_cell_measurement_theta_max 33.341
_cell_measurement_theta_min 1.847
_cell_volume 2685.5(12)
_computing_cell_refinement HKL3000
_computing_data_collection 'PAL ADSC Quantum-210 ADX Program'
_computing_data_reduction HKL3000
_computing_molecular_graphics ORTEP
_computing_publication_material CIFTAB
_computing_structure_refinement SHELXL
_computing_structure_solution SHELXT
_diffrn_ambient_temperature 100(2)
_diffrn_measured_fraction_theta_full 0.947
_diffrn_measured_fraction_theta_max 0.745
_diffrn_measurement_device_type 'ADSC Q210 CCD area detector'
_diffrn_measurement_method 'omega scan'
_diffrn_radiation_type synchrotron
_diffrn_radiation_wavelength 0.650
_diffrn_reflns_av_R_equivalents 0.1010
_diffrn_reflns_av_unetI/netI 0.1057
_diffrn_reflns_Laue_measured_fraction_full 0.947
_diffrn_reflns_Laue_measured_fraction_max 0.745
_diffrn_reflns_limit_h_max 31
_diffrn_reflns_limit_h_min -31
_diffrn_reflns_limit_k_max 12
_diffrn_reflns_limit_k_min -12
_diffrn_reflns_limit_l_max 25
_diffrn_reflns_limit_l_min -25
_diffrn_reflns_number 37046
_diffrn_reflns_point_group_measured_fraction_full 0.947
_diffrn_reflns_point_group_measured_fraction_max 0.745
_diffrn_reflns_theta_full 22.955
_diffrn_reflns_theta_max 33.341
_diffrn_reflns_theta_min 1.847
_diffrn_source 'PLSII 2D bending magnet'
_exptl_absorpt_coefficient_mu 0.603
_exptl_absorpt_correction_T_max 0.982
_exptl_absorpt_correction_T_min 0.979
_exptl_absorpt_correction_type multi-scan
_exptl_absorpt_process_details HKL3000
_exptl_crystal_colour green
_exptl_crystal_density_diffrn 1.443
_exptl_crystal_description block
_exptl_crystal_F_000 1224
_exptl_crystal_size_max 0.035
_exptl_crystal_size_mid 0.032
_exptl_crystal_size_min 0.030
_refine_diff_density_max 0.877
_refine_diff_density_min -1.491
_refine_diff_density_rms 0.115
_refine_ls_extinction_coef 0.0165(17)
_refine_ls_extinction_expression Fc^*^=kFc[1+0.001xFc^2^\l^3^/sin(2\q)]^-1/4^
_refine_ls_extinction_method 'SHELXL-2014/7 (Sheldrick 2014'
_refine_ls_goodness_of_fit_ref 1.076
_refine_ls_hydrogen_treatment mixed
_refine_ls_matrix_type full
_refine_ls_number_parameters 497
_refine_ls_number_reflns 10138
_refine_ls_number_restraints 86
_refine_ls_restrained_S_all 1.073
_refine_ls_R_factor_all 0.1407
_refine_ls_R_factor_gt 0.0629
_refine_ls_shift/su_max 0.000
_refine_ls_shift/su_mean 0.000
_refine_ls_structure_factor_coef Fsqd
_refine_ls_weighting_details 'w=1/[\s^2^(Fo^2^)+(0.0919P)^2^] where P=(Fo^2^+2Fc^2^)/3'
_refine_ls_weighting_scheme calc
_refine_ls_wR_factor_gt 0.1620
_refine_ls_wR_factor_ref 0.1917
_reflns_Friedel_coverage 0.000
_reflns_number_gt 5330
_reflns_number_total 10138
_reflns_threshold_expression 'I > 2\s(I)'
_cod_data_source_file c6ce02652d2.cif
_cod_data_source_block NiC4DCsty_UV_6h
_cod_depositor_comments
;
The following automatic conversions were performed:

'_exptl_absorpt_correction_type' value 'Multi-scan' changed to
'multi-scan' according to
/usr/data/users/saulius/crontab/automatic-downloads/rss-feeds/RSC/lib/dictionaries/cif_core.dic
dictionary named 'cif_core.dic' version 2.4.2 from 2011-04-26.

Automatic conversion script
Id: cif_fix_values 4268 2015-11-12 08:31:59Z antanas 
;
_cod_original_cell_volume 2685.5(11)
_cod_database_code 7227435
_shelx_shelxl_version_number 2014/7
_shelx_space_group_comment
;
The symmetry employed for this shelxl refinement is uniquely defined
by the following loop, which should always be used as a source of
symmetry information in preference to the above space-group names.
They are only intended as comments.
;

loop_
_space_group_symop_operation_xyz
'x, y, z'
'-x+1/2, y+1/2, -z+1/2'
'-x, -y, -z'
'x-1/2, -y-1/2, z-1/2'

loop_
_atom_site_label
_atom_site_type_symbol
_atom_site_fract_x
_atom_site_fract_y
_atom_site_fract_z
_atom_site_U_iso_or_equiv
_atom_site_adp_type
_atom_site_occupancy
_atom_site_site_symmetry_order
_atom_site_calc_flag
_atom_site_refinement_flags_posn
_atom_site_refinement_flags_adp
_atom_site_refinement_flags_occupancy
_atom_site_disorder_assembly
_atom_site_disorder_group
Ni1 Ni 0.33799(2) 0.22624(4) 0.28054(2) 0.02307(12) Uani 1 1 d . . . . .
O1 O 0.35995(13) 0.4655(2) 0.28472(13) 0.0277(5) Uani 1 1 d D . . . .
H1W H 0.4123(11) 0.477(5) 0.307(2) 0.057(13) Uiso 1 1 d D . . . .
H2W H 0.3289(17) 0.534(4) 0.288(2) 0.033(10) Uiso 1 1 d D . . . .
O2 O 0.21927(12) 0.2441(2) 0.20729(12) 0.0266(4) Uani 1 1 d . . . . .
O3 O 0.19047(12) 0.4860(2) 0.23221(11) 0.0246(4) Uani 1 1 d . . . . .
O4 O -0.04251(11) 0.3051(2) -0.14803(12) 0.0250(4) Uani 1 1 d . . . . .
O5 O 0.01018(12) 0.0616(2) -0.12767(13) 0.0315(5) Uani 1 1 d . . . . .
C1 C 0.17163(16) 0.3588(3) 0.19435(16) 0.0205(5) Uani 1 1 d . . . . .
C2 C 0.08765(17) 0.3316(3) 0.13389(16) 0.0243(6) Uani 1 1 d . . . . .
H2A H 0.0603 0.4355 0.1203 0.029 Uiso 1 1 calc R U . . .
H2B H 0.0600 0.2650 0.1578 0.029 Uiso 1 1 calc R U . . .
C3 C 0.08109(18) 0.2512(3) 0.05837(17) 0.0261(6) Uani 1 1 d . . . . .
H3A H 0.1184 0.1608 0.0721 0.031 Uiso 1 1 calc R U . . .
H3B H 0.0272 0.2078 0.0300 0.031 Uiso 1 1 calc R U . . .
C4 C 0.09828(18) 0.3632(3) 0.00459(17) 0.0273(6) Uani 1 1 d . . . . .
H4A H 0.1513 0.4098 0.0336 0.033 Uiso 1 1 calc R U . . .
H4B H 0.0596 0.4513 -0.0108 0.033 Uiso 1 1 calc R U . . .
C5 C 0.09487(17) 0.2815(4) -0.06947(18) 0.0276(6) Uani 1 1 d . . . . .
H5A H 0.1078 0.3603 -0.1014 0.033 Uiso 1 1 calc R U . . .
H5B H 0.1352 0.1966 -0.0542 0.033 Uiso 1 1 calc R U . . .
C6 C 0.01500(16) 0.2097(3) -0.11876(16) 0.0231(5) Uani 1 1 d . . . . .
N1A N 0.3537(6) 0.2127(19) 0.1826(9) 0.0227(19) Uani 0.602(5) 1 d . U P A 1
C7A C 0.4158(7) 0.2811(15) 0.1755(9) 0.0237(18) Uani 0.602(5) 1 d . . P A 1
H7A H 0.4512 0.3430 0.2180 0.028 Uiso 0.602(5) 1 calc R U P A 1
C8A C 0.3038(6) 0.1264(15) 0.1203(8) 0.0208(16) Uani 0.602(5) 1 d . . P A 1
H8A H 0.2605 0.0745 0.1241 0.025 Uiso 0.602(5) 1 calc R U P A 1
C9A C 0.4304(3) 0.2662(7) 0.1103(3) 0.0208(10) Uani 0.602(5) 1 d . . P A 1
H9A H 0.4751 0.3167 0.1087 0.025 Uiso 0.602(5) 1 calc R U P A 1
C10A C 0.3132(4) 0.1108(8) 0.0521(5) 0.0228(13) Uani 0.602(5) 1 d . . P A 1
H10A H 0.2747 0.0555 0.0089 0.027 Uiso 0.602(5) 1 calc R U P A 1
C11A C 0.3794(3) 0.1762(6) 0.0459(3) 0.0204(10) Uani 0.602(5) 1 d . . P A 1
C12A C 0.3917(3) 0.1433(5) -0.0243(3) 0.0199(10) Uani 0.602(5) 1 d . . P A 1
H12A H 0.3491 0.0949 -0.0669 0.024 Uiso 0.602(5) 1 calc R U P A 1
C13A C 0.4565(3) 0.1739(6) -0.0352(3) 0.0211(10) Uani 0.602(5) 1 d . . P A 1
H13A H 0.4999 0.2213 0.0069 0.025 Uiso 0.602(5) 1 calc R U P A 1
C14A C 0.4652(7) 0.139(2) -0.1074(10) 0.024(2) Uani 0.602(5) 1 d . U P A 1
C15A C 0.5362(6) 0.1914(10) -0.1114(5) 0.0267(16) Uani 0.602(5) 1 d . U P A 1
H15A H 0.5755 0.2453 -0.0682 0.032 Uiso 0.602(5) 1 calc R U P A 1
C16A C 0.4157(13) 0.053(2) -0.1669(12) 0.027(2) Uani 0.602(5) 1 d . U P A 1
H16A H 0.3716 0.0071 -0.1621 0.033 Uiso 0.602(5) 1 calc R U P A 1
C17A C 0.5474(3) 0.1626(7) -0.1787(4) 0.0275(12) Uani 0.602(5) 1 d . U P A 1
H17A H 0.5936 0.2007 -0.1822 0.033 Uiso 0.602(5) 1 calc R U P A 1
C18A C 0.4240(4) 0.0260(8) -0.2351(4) 0.0299(13) Uani 0.602(5) 1 d . U P A 1
H18A H 0.3840 -0.0281 -0.2777 0.036 Uiso 0.602(5) 1 calc R U P A 1
C19A C 0.4913(3) 0.0783(6) -0.2410(3) 0.0276(11) Uani 0.602(5) 1 d . U P A 1
H19A H 0.4992 0.0570 -0.2868 0.033 Uiso 0.602(5) 1 calc R U P A 1
N1B N 0.3676(9) 0.204(3) 0.1749(11) 0.020(3) Uani 0.398(5) 1 d . U P A 2
C7B C 0.4337(10) 0.251(2) 0.1722(15) 0.032(3) Uani 0.398(5) 1 d . . P A 2
H7B H 0.4672 0.3194 0.2130 0.039 Uiso 0.398(5) 1 calc R U P A 2
C8B C 0.3195(12) 0.123(3) 0.1101(17) 0.039(5) Uani 0.398(5) 1 d . . P A 2
H8B H 0.2682 0.0978 0.1053 0.047 Uiso 0.398(5) 1 calc R U P A 2
C9B C 0.4583(6) 0.2094(13) 0.1142(6) 0.037(2) Uani 0.398(5) 1 d . . P A 2
H9B H 0.5068 0.2489 0.1168 0.044 Uiso 0.398(5) 1 calc R U P A 2
C10B C 0.3388(7) 0.0722(15) 0.0499(7) 0.036(2) Uani 0.398(5) 1 d . . P A 2
H10B H 0.3018 0.0124 0.0075 0.043 Uiso 0.398(5) 1 calc R U P A 2
C11B C 0.4113(6) 0.1086(12) 0.0514(5) 0.033(2) Uani 0.398(5) 1 d . . P A 2
C12B C 0.4404(5) 0.0300(10) -0.0046(5) 0.0334(19) Uani 0.398(5) 1 d . . P A 2
H12B H 0.3939 -0.0065 -0.0524 0.040 Uiso 0.398(5) 1 calc R U P A 2
C13B C 0.5000(5) 0.1149(10) -0.0301(5) 0.034(2) Uani 0.398(5) 1 d . . P A 2
H13B H 0.5216 0.2126 0.0022 0.041 Uiso 0.398(5) 1 calc R U P A 2
C15B C 0.5327(11) 0.225(2) -0.1331(9) 0.048(4) Uani 0.398(5) 1 d . U P A 2
H15B H 0.5761 0.2766 -0.0929 0.057 Uiso 0.398(5) 1 calc R U P A 2
C14B C 0.4819(10) 0.146(3) -0.1099(15) 0.025(4) Uani 0.398(5) 1 d . U P A 2
C16B C 0.409(2) 0.078(3) -0.1770(19) 0.031(5) Uani 0.398(5) 1 d . U P A 2
H16B H 0.3665 0.0319 -0.1688 0.037 Uiso 0.398(5) 1 calc R U P A 2
C18B C 0.4081(8) 0.0898(16) -0.2507(8) 0.050(3) Uani 0.398(5) 1 d . U P A 2
H18B H 0.3645 0.0440 -0.2932 0.060 Uiso 0.398(5) 1 calc R U P A 2
C19B C 0.4647(7) 0.1612(15) -0.2679(7) 0.050(3) Uani 0.398(5) 1 d . U P A 2
H19B H 0.4617 0.1606 -0.3195 0.060 Uiso 0.398(5) 1 calc R U P A 2
C17B C 0.5284(7) 0.2366(15) -0.2046(7) 0.048(3) Uani 0.398(5) 1 d . U P A 2
H17B H 0.5672 0.2944 -0.2140 0.058 Uiso 0.398(5) 1 calc R U P A 2
N2 N 0.31326(14) 0.2318(3) 0.37984(14) 0.0243(5) Uani 1 1 d . . . . .
C20 C 0.25221(17) 0.1483(3) 0.38021(18) 0.0264(6) Uani 1 1 d . . . . .
H20 H 0.2194 0.0925 0.3340 0.032 Uiso 1 1 calc R U . . .
C21 C 0.35816(17) 0.3083(3) 0.44569(17) 0.0261(6) Uani 1 1 d . . . . .
H21 H 0.4017 0.3677 0.4467 0.031 Uiso 1 1 calc R U . . .
C22 C 0.23489(18) 0.1395(4) 0.44382(19) 0.0297(6) Uani 1 1 d . . . . .
H22 H 0.1909 0.0786 0.4406 0.036 Uiso 1 1 calc R U . . .
C23 C 0.34492(18) 0.3062(3) 0.51307(18) 0.0301(7) Uani 1 1 d . . . . .
H23 H 0.3787 0.3632 0.5585 0.036 Uiso 1 1 calc R U . . .
C24 C 0.28092(18) 0.2188(4) 0.51322(18) 0.0288(6) Uani 1 1 d . . . . .
C25 C 0.2654(2) 0.2177(4) 0.5825(2) 0.0358(7) Uani 1 1 d . . . . .
H25 H 0.2988 0.2801 0.6260 0.043 Uiso 1 1 calc R U . . .
C26 C 0.2071(2) 0.1348(4) 0.58995(19) 0.0333(7) Uani 1 1 d . . . . .
H26 H 0.1745 0.0730 0.5459 0.040 Uiso 1 1 calc R U . . .
C27 C 0.1882(2) 0.1290(4) 0.6576(2) 0.0328(7) Uani 1 1 d . . . . .
C28 C 0.1295(2) 0.0253(4) 0.6561(2) 0.0375(8) Uani 1 1 d . . . . .
H28 H 0.1023 -0.0380 0.6108 0.045 Uiso 1 1 calc R U . . .
C29 C 0.2271(2) 0.2217(4) 0.7253(2) 0.0384(8) Uani 1 1 d . . . . .
H29 H 0.2668 0.2948 0.7279 0.046 Uiso 1 1 calc R U . . .
C30 C 0.1100(2) 0.0126(4) 0.7192(2) 0.0412(8) Uani 1 1 d . . . . .
H30 H 0.0694 -0.0582 0.7167 0.049 Uiso 1 1 calc R U . . .
C31 C 0.2077(2) 0.2067(4) 0.7883(2) 0.0428(9) Uani 1 1 d . . . . .
H31 H 0.2348 0.2688 0.8341 0.051 Uiso 1 1 calc R U . . .
C32 C 0.1492(2) 0.1020(4) 0.7851(2) 0.0406(8) Uani 1 1 d . . . . .
H32 H 0.1364 0.0924 0.8286 0.049 Uiso 1 1 calc R U . . .

loop_
_atom_site_aniso_label
_atom_site_aniso_U_11
_atom_site_aniso_U_22
_atom_site_aniso_U_33
_atom_site_aniso_U_23
_atom_site_aniso_U_13
_atom_site_aniso_U_12
Ni1 0.02178(18) 0.01471(15) 0.0258(2) 0.00300(13) 0.00336(14) -0.00051(13)
O1 0.0234(11) 0.0167(9) 0.0340(12) 0.0031(8) 0.0035(9) 0.0003(7)
O2 0.0246(10) 0.0162(9) 0.0302(11) 0.0007(7) 0.0032(8) 0.0018(7)
O3 0.0278(10) 0.0159(9) 0.0256(11) -0.0032(7) 0.0071(8) -0.0014(7)
O4 0.0229(10) 0.0214(10) 0.0264(11) -0.0053(7) 0.0062(8) -0.0004(7)
O5 0.0270(11) 0.0214(10) 0.0377(12) -0.0003(8) 0.0057(9) 0.0021(8)
C1 0.0246(13) 0.0146(11) 0.0203(13) 0.0032(9) 0.0076(10) 0.0008(9)
C2 0.0274(14) 0.0187(12) 0.0243(15) 0.0000(10) 0.0087(12) 0.0029(10)
C3 0.0272(14) 0.0209(13) 0.0230(14) -0.0007(9) 0.0038(11) -0.0011(10)
C4 0.0276(15) 0.0232(13) 0.0252(15) -0.0027(10) 0.0054(12) -0.0038(11)
C5 0.0207(13) 0.0309(14) 0.0286(15) -0.0012(12) 0.0079(11) -0.0007(11)
C6 0.0242(13) 0.0245(13) 0.0194(14) -0.0018(10) 0.0080(11) 0.0010(10)
N1A 0.016(3) 0.026(3) 0.032(4) 0.003(2) 0.016(2) -0.001(2)
C7A 0.024(4) 0.029(4) 0.019(3) 0.001(3) 0.011(3) -0.001(3)
C8A 0.021(4) 0.027(3) 0.018(3) 0.002(2) 0.011(3) -0.007(3)
C9A 0.019(2) 0.028(3) 0.019(3) 0.004(2) 0.0110(19) -0.0003(19)
C10A 0.021(3) 0.029(3) 0.021(3) -0.006(2) 0.011(3) -0.002(2)
C11A 0.021(2) 0.022(2) 0.019(2) 0.0007(17) 0.0084(18) 0.0062(18)
C12A 0.024(2) 0.025(2) 0.013(2) -0.0047(15) 0.0097(17) -0.0009(16)
C13A 0.022(2) 0.026(2) 0.015(2) 0.0019(16) 0.0082(18) 0.0029(18)
C14A 0.020(5) 0.026(3) 0.032(4) 0.006(2) 0.016(4) 0.004(4)
C15A 0.025(3) 0.034(3) 0.019(3) -0.002(2) 0.008(3) 0.003(2)
C16A 0.035(5) 0.024(5) 0.025(6) 0.002(4) 0.014(4) 0.008(4)
C17A 0.030(3) 0.032(3) 0.027(3) -0.004(2) 0.019(2) -0.002(2)
C18A 0.039(3) 0.028(3) 0.029(3) -0.007(2) 0.020(3) -0.008(2)
C19A 0.037(3) 0.026(2) 0.025(3) 0.0003(19) 0.019(2) 0.001(2)
N1B 0.021(6) 0.024(4) 0.015(4) 0.010(3) 0.006(4) 0.002(4)
C7B 0.033(8) 0.030(8) 0.031(6) -0.003(6) 0.010(6) -0.013(6)
C8B 0.027(7) 0.040(7) 0.053(13) 0.011(7) 0.020(6) -0.016(5)
C9B 0.028(5) 0.047(6) 0.036(5) -0.008(4) 0.015(4) -0.018(4)
C10B 0.035(6) 0.045(7) 0.027(5) -0.004(4) 0.013(5) -0.006(5)
C11B 0.032(5) 0.038(5) 0.027(4) -0.001(3) 0.011(4) -0.010(4)
C12B 0.033(4) 0.033(4) 0.037(5) -0.006(3) 0.018(4) -0.006(3)
C13B 0.041(5) 0.030(4) 0.031(5) -0.006(3) 0.014(4) -0.008(4)
C15B 0.036(5) 0.051(7) 0.044(8) -0.003(5) 0.006(6) -0.003(5)
C14B 0.015(6) 0.028(5) 0.029(6) -0.009(4) 0.008(5) 0.000(5)
C16B 0.035(6) 0.031(9) 0.023(7) 0.004(6) 0.007(5) 0.009(6)
C18B 0.051(6) 0.047(6) 0.052(6) -0.007(5) 0.020(5) -0.001(5)
C19B 0.053(6) 0.055(6) 0.045(5) -0.002(4) 0.025(5) -0.004(5)
C17B 0.043(5) 0.054(6) 0.051(6) 0.007(5) 0.023(4) -0.005(4)
N2 0.0223(11) 0.0181(10) 0.0280(13) 0.0007(9) 0.0062(10) 0.0018(8)
C20 0.0242(14) 0.0206(13) 0.0292(16) -0.0010(10) 0.0063(12) 0.0000(10)
C21 0.0265(14) 0.0185(12) 0.0287(16) 0.0021(10) 0.0072(12) 0.0003(10)
C22 0.0262(15) 0.0270(14) 0.0338(17) -0.0045(12) 0.0108(13) -0.0026(11)
C23 0.0320(16) 0.0246(14) 0.0273(16) -0.0036(11) 0.0063(13) -0.0015(11)
C24 0.0330(16) 0.0238(13) 0.0275(16) -0.0024(11) 0.0107(12) 0.0009(12)
C25 0.0402(18) 0.0314(16) 0.0332(18) -0.0047(13) 0.0129(14) 0.0007(14)
C26 0.0381(18) 0.0288(15) 0.0314(18) -0.0023(12) 0.0131(14) -0.0006(13)
C27 0.0354(17) 0.0293(15) 0.0342(18) 0.0021(12) 0.0154(14) 0.0054(12)
C28 0.0407(19) 0.0342(17) 0.0369(19) 0.0011(13) 0.0159(16) 0.0037(14)
C29 0.0411(19) 0.0394(18) 0.0354(19) -0.0035(14) 0.0168(15) 0.0007(15)
C30 0.044(2) 0.0382(18) 0.045(2) 0.0079(15) 0.0225(17) 0.0103(15)
C31 0.050(2) 0.041(2) 0.035(2) -0.0021(15) 0.0157(17) 0.0076(16)
C32 0.051(2) 0.0369(18) 0.042(2) 0.0056(15) 0.0276(18) 0.0130(15)

loop_
_atom_type_symbol
_atom_type_description
_atom_type_scat_dispersion_real
_atom_type_scat_dispersion_imag
_atom_type_scat_source
C C 0.0024 0.0013 'International Tables Vol C Tables 4.2.6.8 and 6.1.1.4'
H H 0.0000 0.0000 'International Tables Vol C Tables 4.2.6.8 and 6.1.1.4'
N N 0.0048 0.0027 'International Tables Vol C Tables 4.2.6.8 and 6.1.1.4'
O O 0.0087 0.0050 'International Tables Vol C Tables 4.2.6.8 and 6.1.1.4'
Ni Ni 0.3417 0.9522 'International Tables Vol C Tables 4.2.6.8 and 6.1.1.4'

loop_
_geom_angle_atom_site_label_1
_geom_angle_atom_site_label_2
_geom_angle_atom_site_label_3
_geom_angle
_geom_angle_site_symmetry_1
_geom_angle_site_symmetry_3
N1A Ni1 O1 89.2(5) . .
N1A Ni1 O2 85.7(3) . .
O1 Ni1 O2 95.52(8) . .
N1A Ni1 O3 88.2(5) . 2_545
O1 Ni1 O3 175.74(8) . 2_545
O2 Ni1 O3 80.93(8) . 2_545
N1A Ni1 O4 92.9(3) . 4_666
O1 Ni1 O4 87.46(8) . 4_666
O2 Ni1 O4 176.69(8) . 4_666
O3 Ni1 O4 96.02(8) 2_545 4_666
N1A Ni1 N2 175.7(4) . .
O1 Ni1 N2 93.44(9) . .
O2 Ni1 N2 90.69(9) . .
O3 Ni1 N2 88.97(8) 2_545 .
O4 Ni1 N2 90.55(9) 4_666 .
O1 Ni1 N1B 89.7(6) . .
O2 Ni1 N1B 90.8(4) . .
O3 Ni1 N1B 88.0(6) 2_545 .
O4 Ni1 N1B 87.8(4) 4_666 .
N2 Ni1 N1B 176.3(5) . .
C1 O2 Ni1 130.96(18) . .
C1 O3 Ni1 140.25(18) . 2
C6 O4 Ni1 133.21(18) . 4_565
O3 C1 O2 122.4(3) . .
O3 C1 C2 120.6(2) . .
O2 C1 C2 116.9(2) . .
C1 C2 C3 114.4(2) . .
C4 C3 C2 113.0(2) . .
C3 C4 C5 113.1(2) . .
C6 C5 C4 112.8(2) . .
O5 C6 O4 124.7(3) . .
O5 C6 C5 118.3(3) . .
O4 C6 C5 116.9(2) . .
C7A N1A C8A 116.6(11) . .
C7A N1A Ni1 122.5(11) . .
C8A N1A Ni1 120.8(8) . .
N1A C7A C9A 123.7(12) . .
N1A C8A C10A 122.9(8) . .
C7A C9A C11A 120.1(7) . .
C8A C10A C11A 120.5(7) . .
C9A C11A C10A 116.0(5) . .
C9A C11A C12A 125.0(5) . .
C10A C11A C12A 119.0(5) . .
C13A C12A C11A 127.0(4) . .
C12A C13A C14A 124.6(6) . .
C16A C14A C15A 117.2(17) . .
C16A C14A C13A 125.4(14) . .
C15A C14A C13A 117.2(12) . .
C17A C15A C14A 119.7(10) . .
C14A C16A C18A 124(2) . .
C15A C17A C19A 120.3(6) . .
C16A C18A C19A 119.3(11) . .
C18A C19A C17A 118.9(5) . .
C7B N1B C8B 113.1(17) . .
C7B N1B Ni1 125.8(16) . .
C8B N1B Ni1 120.8(11) . .
N1B C7B C9B 125.3(18) . .
N1B C8B C10B 125.7(14) . .
C7B C9B C11B 120.6(11) . .
C11B C10B C8B 120.5(13) . .
C10B C11B C9B 114.1(9) . .
C10B C11B C12B 121.7(8) . .
C9B C11B C12B 123.9(8) . .
C11B C12B C13B 121.7(7) . .
C11B C12B C13B 116.1(7) . 3_655
C13B C12B C13B 90.4(6) . 3_655
C14B C13B C12B 122.0(10) . .
C14B C13B C12B 112.8(11) . 3_655
C12B C13B C12B 89.6(6) . 3_655
C17B C15B C14B 127.6(17) . .
C15B C14B C13B 122.6(16) . .
C15B C14B C16B 115(2) . .
C13B C14B C16B 122(2) . .
C18B C16B C14B 115(3) . .
C19B C18B C16B 125.9(19) . .
C18B C19B C17B 117.1(11) . .
C15B C17B C19B 119.1(12) . .
C21 N2 C20 116.8(3) . .
C21 N2 Ni1 123.1(2) . .
C20 N2 Ni1 120.0(2) . .
N2 C20 C22 123.3(3) . .
N2 C21 C23 123.8(3) . .
C20 C22 C24 120.9(3) . .
C21 C23 C24 119.3(3) . .
C22 C24 C23 115.9(3) . .
C22 C24 C25 124.0(3) . .
C23 C24 C25 120.0(3) . .
C26 C25 C24 125.0(3) . .
C25 C26 C27 127.7(3) . .
C28 C27 C29 117.8(3) . .
C28 C27 C26 118.9(3) . .
C29 C27 C26 123.3(3) . .
C30 C28 C27 121.5(3) . .
C31 C29 C27 120.2(3) . .
C32 C30 C28 119.9(4) . .
C29 C31 C32 120.6(4) . .
C30 C32 C31 119.9(4) . .

loop_
_geom_bond_atom_site_label_1
_geom_bond_atom_site_label_2
_geom_bond_distance
_geom_bond_site_symmetry_2
Ni1 N1A 1.990(12) .
Ni1 O1 2.047(2) .
Ni1 O2 2.068(2) .
Ni1 O3 2.0763(19) 2_545
Ni1 O4 2.084(2) 4_666
Ni1 N2 2.108(3) .
Ni1 N1B 2.286(16) .
O2 C1 1.265(3) .
O3 C1 1.250(3) .
O3 Ni1 2.0763(19) 2
O4 C6 1.266(3) .
O4 Ni1 2.084(2) 4_565
O5 C6 1.254(3) .
C1 C2 1.519(4) .
C2 C3 1.532(4) .
C3 C4 1.513(4) .
C4 C5 1.531(4) .
C5 C6 1.513(4) .
N1A C7A 1.354(16) .
N1A C8A 1.36(2) .
C7A C9A 1.371(14) .
C8A C10A 1.374(13) .
C9A C11A 1.405(7) .
C10A C11A 1.407(8) .
C11A C12A 1.461(6) .
C12A C13A 1.338(7) .
C13A C14A 1.465(17) .
C14A C16A 1.33(3) .
C14A C15A 1.432(14) .
C15A C17A 1.391(12) .
C16A C18A 1.38(3) .
C17A C19A 1.392(8) .
C18A C19A 1.384(9) .
N1B C7B 1.32(2) .
N1B C8B 1.36(4) .
C7B C9B 1.40(2) .
C8B C10B 1.39(2) .
C9B C11B 1.417(12) .
C10B C11B 1.381(14) .
C11B C12B 1.526(13) .
C12B C13B 1.562(12) .
C12B C13B 1.593(13) 3_655
C13B C14B 1.42(3) .
C13B C12B 1.593(13) 3_655
C15B C17B 1.32(2) .
C15B C14B 1.37(3) .
C14B C16B 1.53(4) .
C16B C18B 1.39(4) .
C18B C19B 1.371(17) .
C19B C17B 1.428(15) .
N2 C21 1.332(4) .
N2 C20 1.344(4) .
C20 C22 1.369(5) .
C21 C23 1.392(4) .
C22 C24 1.393(4) .
C23 C24 1.407(4) .
C24 C25 1.453(5) .
C25 C26 1.351(5) .
C26 C27 1.459(5) .
C27 C28 1.393(5) .
C27 C29 1.407(5) .
C28 C30 1.388(5) .
C29 C31 1.384(5) .
C30 C32 1.369(5) .
C31 C32 1.387(5) .

loop_
_geom_hbond_atom_site_label_D
_geom_hbond_atom_site_label_H
_geom_hbond_atom_site_label_A
_geom_hbond_distance_DH
_geom_hbond_distance_HA
_geom_hbond_distance_DA
_geom_hbond_angle_DHA
_geom_hbond_site_symmetry_A
O1 H2W O3 0.840(18) 2.38(3) 2.903(3) 121(3) .
O1 H2W O2 0.840(18) 2.00(2) 2.810(3) 161(3) 2
O1 H1W O5 0.894(19) 1.75(2) 2.601(3) 157(4) 4_666
